data_2000526
loop_
_publ_author_name
'Regan, A. C.'
'Wallis, J. D.'
'Povey, D. C.'

_publ_section_title
;
 A urea with non-planar nitrogen-bonding geometry
;
_journal_issue 10
_journal_name_full 'Acta Crystallographica Section C'
_journal_page_first 1801
_journal_page_last 1804
_journal_paper_doi 10.1107/S0108270192001641
_journal_volume 48
_journal_year 1992
_chemical_formula_sum 'C11 H14 N2 O'
_chemical_formula_weight 190.3
_symmetry_cell_setting orthorhombic
_symmetry_space_group_name_Hall 'P 2ac 2ab'
_symmetry_space_group_name_H-M 'P 21 21 21'
_cell_angle_alpha 90
_cell_angle_beta 90
_cell_angle_gamma 90
_cell_formula_units_Z 4
_cell_length_a 6.161(2)
_cell_length_b 8.045(3)
_cell_length_c 20.811(6)
_cell_volume 1031.5(6)
_diffrn_radiation_type Mo
_diffrn_radiation_wavelength 0.71069
_exptl_absorpt_coefficient_mu 0.075
_exptl_crystal_density_diffrn 1.22
_exptl_crystal_F_000 408
_cod_data_source_file al0526.cif
_cod_data_source_block al0526a
_cod_original_cell_volume 1031.4
_cod_original_formula_sum 'C11 H14 N2 O1'
_cod_database_code 2000526

loop_
_atom_site_label
_atom_site_fract_x
_atom_site_fract_y
_atom_site_fract_z
_atom_site_U_iso_or_equiv
O(1) .0148(4) .2873(3) .93320(10) .054(2)
N(1) -.1698(5) .1930(4) .84440(10) .043(2)
N(2) -.3311(6) .1826(4) .9380(2) .045(2)
C(1) -.1477(6) .2267(4) .9084(2) .039(2)
C(2) -.3976(6) .1644(5) .8296(2) .043(2)
C(3) -.4897(6) .1109(4) .8949(2) .038(2)
C(4) -.5209(6) -.0744(4) .9043(2) .040(2)
C(5) -.7211(7) -.1443(6) .8912(2) .053(2)
C(6) -.7544(8) -.3125(6) .8985(2) .064(3)
C(7) -.5892(9) -.4131(6) .9185(2) .066(3)
C(8) -.3906(9) -.3465(6) .9312(2) .063(3)
C(9) -.3560(7) -.1768(5) .9247(2) .052(2)
C(10) -.4309(9) .0464(8) .7742(2) .067(3)
C(11) -.0319(8) .2773(8) .7987(2) .069(3)
H(N2) -.356(5) .193(4) .978(2) .032(9)
H(2) -.448(5) .266(5) .818(2) .040(10)
H(3) -.629(6) .169(4) .905(2) .033(9)
H(5) -.833(7) -.081(5) .881(2) .060(10)
H(6) -.906(6) -.355(4) .888(2) .040(10)
H(7) -.619(7) -.538(6) .925(2) .080(10)
H(8) -.274(8) -.409(6) .948(2) .08(2)
H(9) -.216(7) -.132(5) .935(2) .050(10)
H(101) -.590(10) .018(7) .774(2) .090(9)
H(102) -.357(9) -.063(7) .785(2) .090(9)
H(103) -.370(9) .088(7) .737(2) .090(9)
H(111) .104(9) .302(8) .820(3) .110(10)
H(112) -.030(10) .226(7) .759(3) .110(10)
H(113) -.090(10) .384(8) .792(3) .110(10)

loop_
_geom_angle_atom_site_label_1
_geom_angle_atom_site_label_2
_geom_angle_atom_site_label_3
_geom_angle
C(1) N(1) C(2) 109.5(3)
C(1) N(1) C(11) 119.4(3)
C(2) N(1) C(11) 120.1(3)
C(1) N(2) C(3) 113.1(3)
O(1) C(1) N(1) 124.7(3)
O(1) C(1) N(2) 127.1(3)
N(1) C(1) N(2) 108.2(3)
N(1) C(2) C(3) 102.3(3)
N(1) C(2) C(10) 113.2(4)
C(3) C(2) C(10) 116.8(4)
N(2) C(3) C(2) 100.8(3)
N(2) C(3) C(4) 113.5(3)
C(2) C(3) C(4) 115.8(3)
C(3) C(4) C(5) 119.2(4)
C(3) C(4) C(9) 122.3(4)
C(5) C(4) C(9) 118.5(4)
C(4) C(5) C(6) 120.7(5)
C(5) C(6) C(7) 120.3(5)
C(6) C(7) C(8) 119.7(4)
C(7) C(8) C(9) 120.4(5)
C(4) C(9) C(8) 120.4(4)

loop_
_geom_bond_atom_site_label_1
_geom_bond_atom_site_label_2
_geom_bond_distance
O(1) C(1) 1.227(4)
N(1) C(1) 1.367(4)
N(1) C(2) 1.455(5)
N(1) C(11) 1.445(5)
N(2) C(1) 1.334(5)
N(2) C(3) 1.446(5)
C(2) C(3) 1.536(5)
C(2) C(10) 1.506(6)
C(3) C(4) 1.516(5)
C(4) C(5) 1.383(5)
C(4) C(9) 1.375(6)
C(5) C(6) 1.377(6)
C(6) C(7) 1.365(7)
C(7) C(8) 1.362(7)
C(8) C(9) 1.389(6)
